data_1511135
loop_
_publ_author_name
'Grandjean, F.'
'Marasinghe, G.K.'
'Long, G.J.'
'Pringle, O.A.'
'Yelon, W.B.'

_publ_section_title
;
 A neutron diffraction and Moessbauer spectral study of the structure and
 magnetic properties of the Y2 Fe14-x Six B solid solutions
;
_journal_name_full 'Journal of Applied Physics'
_journal_page_first 2960
_journal_page_last 2968
_journal_paper_doi 10.1063/1.357536
_journal_volume 76
_journal_year 1994
_chemical_formula_sum 'B Fe12.13 Si1.87 Y2'
_chemical_name_systematic 'Y2 Fe12.13 Si1.87 B'
_space_group_IT_number 136
_symmetry_space_group_name_Hall '-P 4n 2n'
_symmetry_space_group_name_H-M 'P 42/m n m'
_cell_angle_alpha 90
_cell_angle_beta 90
_cell_angle_gamma 90
_cell_formula_units_Z 4
_cell_length_a 8.6856
_cell_length_b 8.6856
_cell_length_c 11.9205
_cell_volume 899.278
_citation_journal_id_ASTM JAPIAU
_cod_data_source_file boron0-1_239.cif
_cod_data_source_block B1Fe12.13Si1.87Y2
_cod_original_cell_volume 899.2784
_cod_original_formula_sum 'B1 Fe12.13 Si1.87 Y2'
_cod_database_code 1511135

loop_
_symmetry_equiv_pos_as_xyz
x,y,z
-y+1/2,x+1/2,z+1/2
-x,-y,z
y+1/2,-x+1/2,z+1/2
x+1/2,-y+1/2,-z+1/2
y,x,-z
-x+1/2,y+1/2,-z+1/2
-y,-x,-z
-x,-y,-z
y-1/2,-x-1/2,-z-1/2
x,y,-z
-y-1/2,x-1/2,-z-1/2
-x-1/2,y-1/2,z-1/2
-y,-x,z
x-1/2,-y-1/2,z-1/2
y,x,z

loop_
_atom_site_label
_atom_site_type_symbol
_atom_site_fract_x
_atom_site_fract_y
_atom_site_fract_z
_atom_site_occupancy
_atom_site_U_iso_or_equiv
Fe4 Fe 0.3143 0.3143 0.2476 1 0.0
Fe3 Fe 0.1011 0.1011 0.1995 0.604 0.0
Fe5 Fe 0 0 0.1153 1 0.0
Si3 Si 0 0.5 0 0.68 0.0
Fe2 Fe 0.0347 0.3615 0.1744 0.901 0.0
Fe1 Fe 0.2236 0.5694 0.1274 1 0.0
Fe6 Fe 0 0.5 0 0.32 0.0
B1 B 0.3696 0.6304 0 1 0.0
Si2 Si 0.1011 0.1011 0.1995 0.396 0.0
Si1 Si 0.0347 0.3615 0.1744 0.099 0.0
Y1 Y 0.2695 0.2695 0 1 0.0
Y2 Y 0.1481 0.8519 0 1 0.0
